data_7029914
loop_
_publ_author_name
'Langley, Stuart K.'
'Helliwell, Madeleine'
'Teat, Simon J.'
'Winpenny, Richard E. P.'

_publ_section_title
;
 Synthesis and characterisation of cobalt(II) phosphonate cage complexes
 utilizing carboxylates and pyridonates as co-ligands.
;
_journal_issue 41
_journal_name_full 'Dalton transactions (Cambridge, England : 2003)'
_journal_page_first 12807
_journal_page_last 12817
_journal_paper_doi 10.1039/c2dt31612a
_journal_volume 41
_journal_year 2012
_chemical_formula_sum 'C90 H120 Cl6 Co10 F2 N6 O32 P2'
_chemical_formula_weight 2699.86
_chemical_name_systematic
;
?
;
_space_group_IT_number 14
_symmetry_cell_setting monoclinic
_symmetry_space_group_name_Hall '-P 2yn'
_symmetry_space_group_name_H-M 'P 1 21/n 1'
_atom_sites_solution_hydrogens geom
_atom_sites_solution_primary direct
_atom_sites_solution_secondary difmap
_audit_creation_date '9 November 2005'
_audit_creation_method SHELXL-97
_cell_angle_alpha 90.00
_cell_angle_beta 90.7370(10)
_cell_angle_gamma 90.00
_cell_formula_units_Z 2
_cell_length_a 14.7390(10)
_cell_length_b 23.0294(16)
_cell_length_c 16.3613(11)
_cell_measurement_reflns_used 8509
_cell_measurement_temperature 100(2)
_cell_measurement_theta_max 26.342
_cell_measurement_theta_min 2.163
_cell_volume 5553.1(7)
_computing_cell_refinement 'Bruker SMART'
_computing_data_collection 'Bruker SMART'
_computing_data_reduction 'Bruker SMART'
_computing_molecular_graphics x-seed
_computing_publication_material CIFTAB
_computing_structure_refinement 'SHELXL-97 (Sheldrick, 1997)'
_computing_structure_solution 'SHELXS-97 (Sheldrick, 1990)'
_diffrn_ambient_temperature 100(2)
_diffrn_measured_fraction_theta_full 0.995
_diffrn_measured_fraction_theta_max 0.995
_diffrn_measurement_device_type 'CCD area detector'
_diffrn_measurement_method 'phi and omega scans'
_diffrn_radiation_monochromator graphite
_diffrn_radiation_source 'fine-focus sealed tube'
_diffrn_radiation_type MoK\a
_diffrn_radiation_wavelength 0.71073
_diffrn_reflns_av_R_equivalents 0.0379
_diffrn_reflns_av_sigmaI/netI 0.0453
_diffrn_reflns_limit_h_max 18
_diffrn_reflns_limit_h_min -18
_diffrn_reflns_limit_k_max 28
_diffrn_reflns_limit_k_min -28
_diffrn_reflns_limit_l_max 20
_diffrn_reflns_limit_l_min -20
_diffrn_reflns_number 31803
_diffrn_reflns_theta_full 26.39
_diffrn_reflns_theta_max 26.39
_diffrn_reflns_theta_min 1.53
_exptl_absorpt_coefficient_mu 1.706
_exptl_absorpt_correction_T_max 0.843
_exptl_absorpt_correction_T_min 0.718
_exptl_absorpt_correction_type multi-scan
_exptl_absorpt_process_details SADABS
_exptl_crystal_colour purple
_exptl_crystal_density_diffrn 1.615
_exptl_crystal_density_method 'not measured'
_exptl_crystal_description plate
_exptl_crystal_F_000 2756
_exptl_crystal_size_max 0.20
_exptl_crystal_size_mid 0.20
_exptl_crystal_size_min 0.10
_refine_diff_density_max 0.908
_refine_diff_density_min -0.577
_refine_diff_density_rms 0.097
_refine_ls_extinction_method none
_refine_ls_goodness_of_fit_ref 1.026
_refine_ls_hydrogen_treatment mixed
_refine_ls_matrix_type full
_refine_ls_number_parameters 719
_refine_ls_number_reflns 11339
_refine_ls_number_restraints 20
_refine_ls_restrained_S_all 1.039
_refine_ls_R_factor_all 0.0529
_refine_ls_R_factor_gt 0.0378
_refine_ls_shift/su_max 0.001
_refine_ls_shift/su_mean 0.000
_refine_ls_structure_factor_coef Fsqd
_refine_ls_weighting_details 'calc w=1/[\s^2^(Fo^2^)+(0.0460P)^2^+3.6167P] where P=(Fo^2^+2Fc^2^)/3'
_refine_ls_weighting_scheme calc
_refine_ls_wR_factor_gt 0.0888
_refine_ls_wR_factor_ref 0.0949
_reflns_number_gt 9066
_reflns_number_total 11339
_reflns_threshold_expression >2sigma(I)
_cod_data_source_file c2dt31612a.txt
_cod_data_source_block global11
_cod_original_sg_symbol_H-M p2(1)/n
_cod_database_code 7029914

loop_
_symmetry_equiv_pos_as_xyz
'x, y, z'
'-x+1/2, y+1/2, -z+1/2'
'-x, -y, -z'
'x-1/2, -y-1/2, z-1/2'

loop_
_atom_site_label
_atom_site_type_symbol
_atom_site_fract_x
_atom_site_fract_y
_atom_site_fract_z
_atom_site_U_iso_or_equiv
_atom_site_adp_type
_atom_site_occupancy
_atom_site_symmetry_multiplicity
_atom_site_calc_flag
_atom_site_refinement_flags
_atom_site_disorder_assembly
_atom_site_disorder_group
Co3 Co 0.60137(3) 0.034460(17) 0.23784(2) 0.01908(10) Uani 1 1 d . . .
Co4 Co 0.61263(3) 0.077709(16) 0.53693(2) 0.01596(9) Uani 1 1 d . . .
Co2 Co 0.76281(3) 0.053160(17) 0.35272(2) 0.01864(10) Uani 1 1 d . . .
Co5 Co 0.41399(3) 0.045355(16) 0.38891(2) 0.01676(10) Uani 1 1 d . . .
Co1 Co 0.54640(3) 0.148336(17) 0.35284(2) 0.01771(10) Uani 1 1 d . . .
Cl1 Cl 0.97954(7) 0.14955(4) 0.30350(6) 0.0445(2) Uani 1 1 d . . .
Cl2 Cl 0.57671(8) 0.07421(6) 0.00312(5) 0.0586(3) Uani 1 1 d . . .
Cl3 Cl 0.51699(6) 0.28828(4) 0.22485(6) 0.0372(2) Uani 1 1 d . . .
P1 P 0.59798(5) -0.03395(3) 0.41278(4) 0.01602(16) Uani 1 1 d . . .
O1 O 0.72807(14) 0.08939(9) 0.46599(12) 0.0198(4) Uani 1 1 d . . .
O2 O 0.61598(14) 0.19875(9) 0.43037(12) 0.0210(4) Uani 1 1 d . . .
O3 O 0.59190(14) 0.16525(9) 0.55691(12) 0.0206(4) Uani 1 1 d . . .
O4 O 0.42830(15) 0.18993(9) 0.36637(13) 0.0250(5) Uani 1 1 d . . .
O5 O 0.33273(14) 0.11827(9) 0.39719(13) 0.0227(5) Uani 1 1 d . . .
O6 O 0.67795(15) -0.01049(9) 0.68733(13) 0.0252(5) Uani 1 1 d . . .
O7 O 0.48286(14) 0.07901(8) 0.28390(11) 0.0184(4) Uani 1 1 d . . .
O8 O 0.64836(13) 0.00065(8) 0.34706(11) 0.0174(4) Uani 1 1 d . . .
O9 O 0.62182(13) -0.01089(8) 0.49820(11) 0.0169(4) Uani 1 1 d . . .
O10 O 0.84805(15) -0.01346(9) 0.40134(13) 0.0271(5) Uani 1 1 d . . .
O11 O 0.81996(15) 0.03177(9) 0.24609(13) 0.0257(5) Uani 1 1 d . . .
O12 O 0.70128(15) 0.00933(9) 0.16555(12) 0.0254(5) Uani 1 1 d . . .
O13 O 0.66828(14) 0.10895(8) 0.29280(12) 0.0200(4) Uani 1 1 d . . .
O14 O 0.69444(15) 0.07913(9) 0.63857(12) 0.0234(5) Uani 1 1 d . . .
O15 O 0.49619(13) -0.03543(8) 0.39153(11) 0.0169(4) Uani 1 1 d . . .
O16 O 0.51467(16) -0.03821(9) 0.21642(13) 0.0260(5) Uani 1 1 d D . .
F1 F 0.52205(11) 0.08704(7) 0.44116(9) 0.0181(3) Uani 1 1 d . . .
N1 N 0.84582(17) 0.12293(11) 0.39871(15) 0.0222(6) Uani 1 1 d . . .
N2 N 0.51558(19) 0.07986(12) 0.15200(15) 0.0260(6) Uani 1 1 d . . .
N3 N 0.60721(17) 0.19304(11) 0.25430(14) 0.0198(5) Uani 1 1 d . . .
C1 C 0.9161(2) 0.15909(14) 0.3910(2) 0.0277(7) Uani 1 1 d . . .
C2 C 0.9395(2) 0.20042(14) 0.4481(2) 0.0300(8) Uani 1 1 d . . .
H2 H 0.9884 0.2252 0.4404 0.036 Uiso 1 1 calc R . .
C3 C 0.8866(2) 0.20363(14) 0.5183(2) 0.0272(7) Uani 1 1 d . . .
H3 H 0.9009 0.2308 0.5584 0.033 Uiso 1 1 calc R . .
C4 C 0.8142(2) 0.16736(13) 0.52874(19) 0.0238(7) Uani 1 1 d . . .
H4 H 0.7793 0.1694 0.5756 0.029 Uiso 1 1 calc R . .
C5 C 0.7941(2) 0.12708(13) 0.46681(18) 0.0203(6) Uani 1 1 d . . .
C6 C 0.6044(2) 0.20548(13) 0.50631(18) 0.0195(6) Uani 1 1 d . . .
C7 C 0.6022(2) 0.26835(14) 0.5370(2) 0.0288(7) Uani 1 1 d . . .
C8 C 0.6411(3) 0.27218(15) 0.6246(2) 0.0420(10) Uani 1 1 d . . .
H8A H 0.7045 0.2626 0.6243 0.063 Uiso 1 1 calc R . .
H8B H 0.6096 0.2454 0.6591 0.063 Uiso 1 1 calc R . .
H8C H 0.6335 0.3109 0.6450 0.063 Uiso 1 1 calc R . .
C9 C 0.5024(3) 0.28611(17) 0.5364(3) 0.0541(12) Uani 1 1 d . . .
H9A H 0.4970 0.3251 0.5564 0.081 Uiso 1 1 calc R . .
H9B H 0.4689 0.2603 0.5709 0.081 Uiso 1 1 calc R . .
H9C H 0.4786 0.2840 0.4816 0.081 Uiso 1 1 calc R . .
C10 C 0.6553(3) 0.30741(15) 0.4803(2) 0.0426(10) Uani 1 1 d . . .
H10A H 0.7174 0.2949 0.4791 0.064 Uiso 1 1 calc R . .
H10B H 0.6526 0.3467 0.4996 0.064 Uiso 1 1 calc R . .
H10C H 0.6295 0.3053 0.4262 0.064 Uiso 1 1 calc R . .
C11 C 0.7852(2) 0.01490(13) 0.17971(18) 0.0238(7) Uani 1 1 d . . .
C12 C 0.8515(2) 0.00013(15) 0.1110(2) 0.0304(8) Uani 1 1 d . . .
C13 C 0.9021(3) 0.05585(18) 0.0890(3) 0.0608(14) Uani 1 1 d . . .
H13A H 0.9301 0.0718 0.1373 0.091 Uiso 1 1 calc R . .
H13B H 0.8600 0.0835 0.0663 0.091 Uiso 1 1 calc R . .
H13C H 0.9478 0.0472 0.0496 0.091 Uiso 1 1 calc R . .
C14 C 0.9197(2) -0.04456(18) 0.1437(2) 0.0402(9) Uani 1 1 d . . .
H14A H 0.9636 -0.0528 0.1025 0.060 Uiso 1 1 calc R . .
H14B H 0.8883 -0.0796 0.1578 0.060 Uiso 1 1 calc R . .
H14C H 0.9499 -0.0293 0.1914 0.060 Uiso 1 1 calc R . .
C15 C 0.8018(3) -0.02371(16) 0.0363(2) 0.0355(8) Uani 1 1 d . . .
H15A H 0.7601 0.0049 0.0158 0.053 Uiso 1 1 calc R . .
H15B H 0.7691 -0.0581 0.0512 0.053 Uiso 1 1 calc R . .
H15C H 0.8449 -0.0331 -0.0052 0.053 Uiso 1 1 calc R . .
C16 C 0.6385(2) -0.10803(12) 0.40913(18) 0.0207(6) Uani 1 1 d . . .
H16A H 0.7003 -0.1093 0.4300 0.025 Uiso 1 1 calc R . .
H16B H 0.6015 -0.1319 0.4444 0.025 Uiso 1 1 calc R . .
C17 C 0.6359(2) -0.13290(13) 0.32395(18) 0.0227(7) Uani 1 1 d . . .
C18 C 0.7063(2) -0.12286(14) 0.2703(2) 0.0296(8) Uani 1 1 d . . .
H18 H 0.7556 -0.1004 0.2870 0.036 Uiso 1 1 calc R . .
C19 C 0.7037(3) -0.14581(15) 0.1926(2) 0.0386(9) Uani 1 1 d . . .
H19 H 0.7514 -0.1390 0.1572 0.046 Uiso 1 1 calc R . .
C20 C 0.6309(3) -0.17881(16) 0.1671(2) 0.0447(10) Uani 1 1 d . . .
H20 H 0.6296 -0.1945 0.1148 0.054 Uiso 1 1 calc R . .
C21 C 0.5598(3) -0.18861(15) 0.2192(2) 0.0366(9) Uani 1 1 d . . .
H21 H 0.5105 -0.2108 0.2018 0.044 Uiso 1 1 calc R . .
C22 C 0.5616(2) -0.16555(13) 0.2974(2) 0.0278(7) Uani 1 1 d . . .
H22 H 0.5132 -0.1719 0.3322 0.033 Uiso 1 1 calc R . .
C23 C 0.7117(2) 0.03964(13) 0.68950(18) 0.0209(6) Uani 1 1 d . . .
C24 C 0.8301(3) -0.00119(16) 0.7848(2) 0.0369(9) Uani 1 1 d . . .
H24A H 0.7887 -0.0316 0.7992 0.055 Uiso 1 1 calc R . .
H24B H 0.8692 0.0072 0.8307 0.055 Uiso 1 1 calc R . .
H24C H 0.8660 -0.0135 0.7394 0.055 Uiso 1 1 calc R . .
C25 C 0.7769(2) 0.05320(14) 0.76124(19) 0.0275(7) Uani 1 1 d . . .
C26 C 0.7169(3) 0.07155(17) 0.8316(2) 0.0388(9) Uani 1 1 d . . .
H26A H 0.7542 0.0819 0.8779 0.058 Uiso 1 1 calc R . .
H26B H 0.6778 0.0399 0.8461 0.058 Uiso 1 1 calc R . .
H26C H 0.6807 0.1043 0.8153 0.058 Uiso 1 1 calc R . .
C27 C 0.8422(3) 0.10178(17) 0.7383(2) 0.0413(10) Uani 1 1 d . . .
H27A H 0.8771 0.0900 0.6920 0.062 Uiso 1 1 calc R . .
H27B H 0.8823 0.1097 0.7837 0.062 Uiso 1 1 calc R . .
H27C H 0.8084 0.1362 0.7249 0.062 Uiso 1 1 calc R . .
C28 C 0.3507(2) 0.17044(13) 0.38232(18) 0.0240(7) Uani 1 1 d D A .
C29 C 0.2719(2) 0.21413(14) 0.3826(2) 0.0336(8) Uani 1 1 d D . .
C31 C 0.6787(2) 0.15705(13) 0.24837(18) 0.0217(6) Uani 1 1 d . . .
C32 C 0.7544(2) 0.17012(14) 0.2024(2) 0.0296(7) Uani 1 1 d . . .
H32 H 0.8031 0.1446 0.1994 0.035 Uiso 1 1 calc R . .
C33 C 0.7547(3) 0.22211(16) 0.1615(2) 0.0381(9) Uani 1 1 d . . .
H33 H 0.8048 0.2325 0.1308 0.046 Uiso 1 1 calc R . .
C34 C 0.6806(3) 0.25938(15) 0.1654(2) 0.0357(8) Uani 1 1 d . . .
H34 H 0.6794 0.2943 0.1369 0.043 Uiso 1 1 calc R . .
C35 C 0.6098(2) 0.24264(13) 0.21274(19) 0.0256(7) Uani 1 1 d . . .
C36 C 0.8778(2) -0.03802(14) 0.4617(2) 0.0285(7) Uani 1 1 d . . .
C37 C 0.8502(3) -0.02279(15) 0.5464(2) 0.0337(8) Uani 1 1 d . . .
H37A H 0.8237 0.0153 0.5466 0.050 Uiso 1 1 calc R . .
H37B H 0.9026 -0.0233 0.5819 0.050 Uiso 1 1 calc R . .
H37C H 0.8067 -0.0506 0.5653 0.050 Uiso 1 1 calc R . .
C38 C 0.9442(3) -0.08667(17) 0.4521(3) 0.0458(10) Uani 1 1 d . . .
H38A H 0.9531 -0.0942 0.3951 0.069 Uiso 1 1 calc R . .
H38B H 0.9211 -0.1210 0.4779 0.069 Uiso 1 1 calc R . .
H38C H 1.0011 -0.0761 0.4773 0.069 Uiso 1 1 calc R . .
C39 C 0.4526(2) 0.09090(13) 0.20831(18) 0.0227(7) Uani 1 1 d . . .
C40 C 0.3668(2) 0.11163(14) 0.1887(2) 0.0272(7) Uani 1 1 d . . .
H40 H 0.3241 0.1190 0.2287 0.033 Uiso 1 1 calc R . .
C41 C 0.3476(3) 0.12083(16) 0.1072(2) 0.0389(9) Uani 1 1 d . . .
H41 H 0.2907 0.1347 0.0917 0.047 Uiso 1 1 calc R . .
C42 C 0.4111(3) 0.10984(18) 0.0479(2) 0.0444(10) Uani 1 1 d . . .
H42 H 0.3981 0.1158 -0.0072 0.053 Uiso 1 1 calc R . .
C43 C 0.4936(3) 0.08989(17) 0.0735(2) 0.0372(9) Uani 1 1 d . . .
C44 C 0.1981(4) 0.1950(3) 0.4435(4) 0.0372(19) Uani 0.525(6) 1 d PD A 1
H44A H 0.2253 0.1886 0.4963 0.056 Uiso 0.525(6) 1 calc PR A 1
H44B H 0.1702 0.1598 0.4245 0.056 Uiso 0.525(6) 1 calc PR A 1
H44C H 0.1529 0.2249 0.4474 0.056 Uiso 0.525(6) 1 calc PR A 1
C45 C 0.2346(5) 0.2238(3) 0.3016(3) 0.051(3) Uani 0.525(6) 1 d PD A 1
H45A H 0.2024 0.1897 0.2838 0.076 Uiso 0.525(6) 1 calc PR A 1
H45B H 0.2829 0.2318 0.2645 0.076 Uiso 0.525(6) 1 calc PR A 1
H45C H 0.1937 0.2562 0.3027 0.076 Uiso 0.525(6) 1 calc PR A 1
C46 C 0.3070(5) 0.2737(2) 0.4201(5) 0.044(2) Uani 0.525(6) 1 d PD A 1
H46A H 0.2574 0.3006 0.4232 0.066 Uiso 0.525(6) 1 calc PR A 1
H46B H 0.3533 0.2895 0.3858 0.066 Uiso 0.525(6) 1 calc PR A 1
H46C H 0.3316 0.2670 0.4739 0.066 Uiso 0.525(6) 1 calc PR A 1
C46A C 0.2964(5) 0.2635(3) 0.3236(5) 0.045(2) Uani 0.475(6) 1 d PD A 2
H46D H 0.2480 0.2914 0.3218 0.067 Uiso 0.475(6) 1 calc PR A 2
H46E H 0.3053 0.2479 0.2699 0.067 Uiso 0.475(6) 1 calc PR A 2
H46F H 0.3512 0.2821 0.3422 0.067 Uiso 0.475(6) 1 calc PR A 2
C45A C 0.1894(4) 0.1817(3) 0.3419(4) 0.034(2) Uani 0.475(6) 1 d PD A 2
H45D H 0.1709 0.1503 0.3765 0.052 Uiso 0.475(6) 1 calc PR A 2
H45E H 0.2070 0.1666 0.2897 0.052 Uiso 0.475(6) 1 calc PR A 2
H45F H 0.1399 0.2083 0.3345 0.052 Uiso 0.475(6) 1 calc PR A 2
C44A C 0.2523(6) 0.2317(4) 0.4646(4) 0.048(3) Uani 0.475(6) 1 d PD A 2
H44D H 0.2006 0.2570 0.4641 0.071 Uiso 0.475(6) 1 calc PR A 2
H44E H 0.3037 0.2519 0.4874 0.071 Uiso 0.475(6) 1 calc PR A 2
H44F H 0.2396 0.1981 0.4971 0.071 Uiso 0.475(6) 1 calc PR A 2
H16X H 0.540(3) -0.0706(11) 0.199(3) 0.057 Uiso 1 1 d D . .
H16Y H 0.492(3) -0.0503(18) 0.2633(15) 0.057 Uiso 1 1 d D . .

loop_
_atom_site_aniso_label
_atom_site_aniso_U_11
_atom_site_aniso_U_22
_atom_site_aniso_U_33
_atom_site_aniso_U_23
_atom_site_aniso_U_13
_atom_site_aniso_U_12
Co3 0.0220(2) 0.0199(2) 0.01537(19) 0.00119(16) 0.00137(16) -0.00031(17)
Co4 0.0181(2) 0.01516(19) 0.01461(18) 0.00047(15) -0.00031(16) -0.00142(15)
Co2 0.0193(2) 0.0185(2) 0.01817(19) 0.00099(16) 0.00288(16) 0.00003(16)
Co5 0.0186(2) 0.0168(2) 0.01486(19) 0.00197(15) -0.00124(16) -0.00225(16)
Co1 0.0197(2) 0.0171(2) 0.01635(19) 0.00261(16) 0.00038(16) -0.00090(16)
Cl1 0.0345(5) 0.0488(6) 0.0508(6) 0.0045(5) 0.0211(4) -0.0065(4)
Cl2 0.0589(7) 0.0967(9) 0.0206(4) 0.0085(5) 0.0096(4) 0.0237(6)
Cl3 0.0426(5) 0.0280(4) 0.0410(5) 0.0137(4) 0.0029(4) 0.0085(4)
P1 0.0181(4) 0.0151(4) 0.0150(3) 0.0008(3) 0.0013(3) -0.0008(3)
O1 0.0191(11) 0.0189(10) 0.0212(10) 0.0003(8) 0.0023(9) -0.0032(8)
O2 0.0225(11) 0.0212(11) 0.0193(10) 0.0012(9) 0.0008(9) -0.0043(9)
O3 0.0243(12) 0.0181(10) 0.0195(10) 0.0012(9) 0.0025(9) -0.0025(9)
O4 0.0207(12) 0.0205(11) 0.0337(12) 0.0047(9) 0.0026(10) -0.0008(9)
O5 0.0227(11) 0.0208(11) 0.0246(11) 0.0031(9) 0.0008(9) -0.0001(9)
O6 0.0267(12) 0.0247(11) 0.0240(11) 0.0053(9) -0.0080(10) -0.0069(10)
O7 0.0196(11) 0.0205(10) 0.0151(9) 0.0023(8) -0.0013(8) -0.0018(8)
O8 0.0197(11) 0.0171(10) 0.0155(9) 0.0002(8) 0.0010(8) -0.0004(8)
O9 0.0182(10) 0.0170(10) 0.0157(9) 0.0011(8) 0.0004(8) -0.0001(8)
O10 0.0265(12) 0.0253(12) 0.0294(12) 0.0048(10) -0.0025(10) 0.0047(10)
O11 0.0263(12) 0.0285(12) 0.0225(11) -0.0020(9) 0.0066(9) -0.0019(10)
O12 0.0281(13) 0.0269(12) 0.0212(11) 0.0004(9) 0.0043(10) 0.0004(10)
O13 0.0220(11) 0.0182(10) 0.0200(10) 0.0030(8) 0.0021(9) -0.0006(9)
O14 0.0280(12) 0.0218(11) 0.0204(10) 0.0021(9) -0.0046(9) -0.0042(9)
O15 0.0177(10) 0.0163(10) 0.0166(9) -0.0006(8) -0.0003(8) -0.0026(8)
O16 0.0304(13) 0.0237(12) 0.0238(11) -0.0023(10) -0.0012(10) -0.0030(10)
F1 0.0208(9) 0.0175(8) 0.0160(8) 0.0025(7) -0.0021(7) -0.0027(7)
N1 0.0186(13) 0.0222(13) 0.0258(13) 0.0048(11) 0.0014(11) 0.0012(11)
N2 0.0297(15) 0.0297(15) 0.0186(12) 0.0027(11) 0.0010(12) 0.0026(12)
N3 0.0243(14) 0.0196(13) 0.0155(11) 0.0008(10) -0.0005(11) -0.0012(11)
C1 0.0211(16) 0.0267(17) 0.0354(18) 0.0100(15) 0.0027(14) -0.0001(14)
C2 0.0203(17) 0.0272(17) 0.0422(19) 0.0120(15) -0.0077(15) -0.0063(14)
C3 0.0286(18) 0.0232(16) 0.0294(16) 0.0056(14) -0.0117(15) -0.0003(14)
C4 0.0253(17) 0.0209(15) 0.0253(16) 0.0036(13) -0.0034(13) -0.0001(13)
C5 0.0179(15) 0.0185(15) 0.0243(15) 0.0056(12) -0.0040(13) 0.0020(12)
C6 0.0169(15) 0.0197(15) 0.0219(14) -0.0016(12) -0.0006(12) -0.0011(12)
C7 0.040(2) 0.0190(16) 0.0279(16) -0.0048(13) 0.0050(15) -0.0018(14)
C8 0.073(3) 0.0249(18) 0.0285(18) -0.0098(15) 0.0074(19) -0.0159(19)
C9 0.059(3) 0.030(2) 0.073(3) -0.003(2) 0.018(2) 0.017(2)
C10 0.077(3) 0.0209(17) 0.0305(18) -0.0013(15) 0.006(2) -0.0096(18)
C11 0.0317(18) 0.0189(15) 0.0211(15) 0.0037(13) 0.0074(14) 0.0019(13)
C12 0.037(2) 0.0285(18) 0.0263(17) -0.0023(14) 0.0132(15) -0.0018(15)
C13 0.082(4) 0.044(2) 0.057(3) -0.013(2) 0.049(3) -0.022(2)
C14 0.0270(19) 0.056(2) 0.038(2) -0.0159(18) 0.0048(16) 0.0070(17)
C15 0.044(2) 0.039(2) 0.0235(16) 0.0002(15) 0.0041(16) 0.0109(17)
C16 0.0245(16) 0.0147(14) 0.0229(15) 0.0003(12) 0.0033(13) 0.0009(12)
C17 0.0309(18) 0.0153(14) 0.0219(15) 0.0030(12) 0.0049(13) 0.0045(13)
C18 0.034(2) 0.0207(16) 0.0342(18) -0.0006(14) 0.0095(16) -0.0002(14)
C19 0.055(2) 0.0288(18) 0.0329(19) -0.0070(15) 0.0254(18) -0.0037(17)
C20 0.078(3) 0.0299(19) 0.0266(18) -0.0086(16) 0.019(2) -0.009(2)
C21 0.053(2) 0.0263(18) 0.0306(18) -0.0065(15) 0.0024(17) -0.0101(17)
C22 0.036(2) 0.0214(16) 0.0263(16) -0.0036(13) 0.0080(15) -0.0049(14)
C23 0.0181(15) 0.0263(16) 0.0183(14) -0.0014(13) -0.0001(12) -0.0046(13)
C24 0.035(2) 0.042(2) 0.0335(18) 0.0039(16) -0.0150(16) -0.0022(17)
C25 0.0301(18) 0.0309(17) 0.0214(15) 0.0006(14) -0.0066(14) -0.0103(14)
C26 0.043(2) 0.051(2) 0.0220(16) -0.0094(16) -0.0055(16) -0.0098(18)
C27 0.045(2) 0.049(2) 0.0293(18) 0.0061(17) -0.0151(17) -0.0229(19)
C28 0.0273(18) 0.0231(16) 0.0217(15) 0.0043(13) -0.0020(13) -0.0002(14)
C29 0.0217(18) 0.0271(18) 0.052(2) 0.0136(16) -0.0032(16) 0.0021(14)
C31 0.0283(17) 0.0185(15) 0.0182(14) -0.0006(12) -0.0016(13) -0.0050(13)
C32 0.0312(19) 0.0246(17) 0.0331(18) 0.0049(14) 0.0085(15) -0.0012(14)
C33 0.039(2) 0.039(2) 0.0369(19) 0.0099(17) 0.0112(17) -0.0068(17)
C34 0.046(2) 0.0288(18) 0.0330(18) 0.0125(15) 0.0046(17) -0.0044(16)
C35 0.0322(18) 0.0219(16) 0.0227(15) 0.0022(13) -0.0017(14) 0.0002(14)
C36 0.0248(17) 0.0246(17) 0.0362(19) -0.0007(15) -0.0004(15) -0.0038(14)
C37 0.034(2) 0.0334(19) 0.0331(18) 0.0029(16) -0.0042(16) 0.0028(16)
C38 0.049(3) 0.040(2) 0.048(2) 0.0034(18) -0.004(2) 0.0182(19)
C39 0.0268(17) 0.0205(15) 0.0206(15) 0.0015(12) -0.0014(13) -0.0020(13)
C40 0.0291(18) 0.0267(17) 0.0257(16) 0.0013(14) -0.0037(14) 0.0037(14)
C41 0.042(2) 0.044(2) 0.0309(18) 0.0040(17) -0.0121(17) 0.0096(18)
C42 0.053(3) 0.061(3) 0.0191(16) 0.0104(17) -0.0073(17) 0.014(2)
C43 0.044(2) 0.050(2) 0.0177(15) 0.0056(15) 0.0032(15) 0.0091(18)
C44 0.025(4) 0.041(4) 0.046(4) -0.003(3) 0.007(3) 0.010(3)
C45 0.049(5) 0.070(6) 0.032(4) 0.008(4) -0.003(4) 0.033(5)
C46 0.036(4) 0.030(4) 0.065(5) 0.004(4) 0.004(4) 0.008(3)
C46A 0.025(4) 0.031(4) 0.078(7) 0.025(4) -0.001(4) 0.005(3)
C45A 0.027(4) 0.031(4) 0.046(5) 0.007(3) -0.004(3) 0.012(3)
C44A 0.049(6) 0.051(6) 0.043(5) -0.009(4) 0.001(4) 0.026(5)

loop_
_atom_type_symbol
_atom_type_description
_atom_type_scat_dispersion_real
_atom_type_scat_dispersion_imag
_atom_type_scat_source
C C 0.0033 0.0016 'International Tables Vol C Tables 4.2.6.8 and 6.1.1.4'
H H 0.0000 0.0000 'International Tables Vol C Tables 4.2.6.8 and 6.1.1.4'
N N 0.0061 0.0033 'International Tables Vol C Tables 4.2.6.8 and 6.1.1.4'
O O 0.0106 0.0060 'International Tables Vol C Tables 4.2.6.8 and 6.1.1.4'
P P 0.1023 0.0942 'International Tables Vol C Tables 4.2.6.8 and 6.1.1.4'
Cl Cl 0.1484 0.1585 'International Tables Vol C Tables 4.2.6.8 and 6.1.1.4'
Co Co 0.3494 0.9721 'International Tables Vol C Tables 4.2.6.8 and 6.1.1.4'
F F 0.0171 0.0103 'International Tables Vol C Tables 4.2.6.8 and 6.1.1.4'

loop_
_geom_angle_atom_site_label_1
_geom_angle_atom_site_label_2
_geom_angle_atom_site_label_3
_geom_angle
_geom_angle_site_symmetry_1
_geom_angle_site_symmetry_3
O12 Co3 O8 99.37(8) . .
O12 Co3 O16 96.94(9) . .
O8 Co3 O16 92.29(8) . .
O12 Co3 N2 100.78(10) . .
O8 Co3 N2 159.85(9) . .
O16 Co3 N2 85.88(10) . .
O12 Co3 O13 98.09(8) . .
O8 Co3 O13 78.07(7) . .
O16 Co3 O13 163.28(8) . .
N2 Co3 O13 98.44(9) . .
O12 Co3 O7 161.97(8) . .
O8 Co3 O7 98.08(8) . .
O16 Co3 O7 86.83(8) . .
N2 Co3 O7 61.79(9) . .
O13 Co3 O7 81.12(8) . .
O14 Co4 F1 171.73(8) . .
O14 Co4 O3 86.70(8) . .
F1 Co4 O3 85.57(7) . .
O14 Co4 O1 88.49(8) . .
F1 Co4 O1 95.09(7) . .
O3 Co4 O1 94.90(8) . .
O14 Co4 O9 102.55(8) . .
F1 Co4 O9 85.24(7) . .
O3 Co4 O9 170.69(8) . .
O1 Co4 O9 84.45(8) . .
O14 Co4 O15 90.04(8) . 3_656
F1 Co4 O15 88.92(7) . 3_656
O3 Co4 O15 103.59(8) . 3_656
O1 Co4 O15 161.34(8) . 3_656
O9 Co4 O15 77.72(7) . 3_656
O11 Co2 O8 99.67(8) . .
O11 Co2 O1 166.65(8) . .
O8 Co2 O1 93.64(8) . .
O11 Co2 O13 91.56(8) . .
O8 Co2 O13 78.71(8) . .
O1 Co2 O13 90.06(8) . .
O11 Co2 O10 84.02(9) . .
O8 Co2 O10 94.13(8) . .
O1 Co2 O10 96.07(8) . .
O13 Co2 O10 170.88(8) . .
O11 Co2 N1 104.14(9) . .
O8 Co2 N1 155.40(9) . .
O1 Co2 N1 62.52(9) . .
O13 Co2 N1 94.38(9) . .
O10 Co2 N1 94.43(9) . .
O6 Co5 F1 166.17(8) 3_656 .
O6 Co5 O5 88.77(9) 3_656 .
F1 Co5 O5 92.30(8) . .
O6 Co5 O9 102.87(8) 3_656 3_656
F1 Co5 O9 90.75(7) . 3_656
O5 Co5 O9 95.61(8) . 3_656
O6 Co5 O7 88.24(8) 3_656 .
F1 Co5 O7 77.94(7) . .
O5 Co5 O7 92.26(8) . .
O9 Co5 O7 166.49(8) 3_656 .
O6 Co5 O15 92.34(8) 3_656 .
F1 Co5 O15 87.90(7) . .
O5 Co5 O15 174.54(8) . .
O9 Co5 O15 78.94(7) 3_656 .
O7 Co5 O15 93.11(7) . .
O2 Co1 O4 95.27(9) . .
O2 Co1 F1 92.62(7) . .
O4 Co1 F1 95.22(8) . .
O2 Co1 N3 88.97(9) . .
O4 Co1 N3 103.20(9) . .
F1 Co1 N3 161.29(9) . .
O2 Co1 O7 167.98(8) . .
O4 Co1 O7 92.27(8) . .
F1 Co1 O7 77.36(7) . .
N3 Co1 O7 98.41(8) . .
O2 Co1 O13 96.06(8) . .
O4 Co1 O13 160.35(8) . .
F1 Co1 O13 100.24(7) . .
N3 Co1 O13 61.06(8) . .
O7 Co1 O13 79.48(8) . .
O9 P1 O15 115.22(11) . .
O9 P1 O8 110.57(11) . .
O15 P1 O8 109.41(11) . .
O9 P1 C16 106.57(13) . .
O15 P1 C16 107.05(13) . .
O8 P1 C16 107.66(13) . .
C5 O1 Co4 133.88(19) . .
C5 O1 Co2 94.76(17) . .
Co4 O1 Co2 130.39(10) . .
C6 O2 Co1 128.37(19) . .
C6 O3 Co4 126.27(19) . .
C28 O4 Co1 130.23(19) . .
C28 O5 Co5 129.8(2) . .
C23 O6 Co5 130.62(19) . 3_656
C39 O7 Co5 131.07(19) . .
C39 O7 Co1 117.94(17) . .
Co5 O7 Co1 93.16(7) . .
C39 O7 Co3 92.07(17) . .
Co5 O7 Co3 119.83(9) . .
Co1 O7 Co3 100.67(8) . .
P1 O8 Co3 129.97(12) . .
P1 O8 Co2 132.07(12) . .
Co3 O8 Co2 94.73(8) . .
P1 O9 Co5 128.22(12) . 3_656
P1 O9 Co4 125.86(11) . .
Co5 O9 Co4 94.76(8) 3_656 .
C36 O10 Co2 147.6(2) . .
C11 O11 Co2 131.0(2) . .
C11 O12 Co3 126.4(2) . .
C31 O13 Co2 132.32(19) . .
C31 O13 Co3 119.06(17) . .
Co2 O13 Co3 90.28(8) . .
C31 O13 Co1 90.09(17) . .
Co2 O13 Co1 124.38(9) . .
Co3 O13 Co1 97.97(8) . .
C23 O14 Co4 129.82(19) . .
P1 O15 Co5 121.12(11) . .
P1 O15 Co4 126.87(11) . 3_656
Co5 O15 Co4 88.85(7) . 3_656
Co3 O16 H16X 117(3) . .
Co3 O16 H16Y 110(3) . .
H16X O16 H16Y 100(4) . .
Co5 F1 Co1 99.86(7) . .
Co5 F1 Co4 140.04(8) . .
Co1 F1 Co4 119.33(8) . .
C1 N1 C5 118.4(3) . .
C1 N1 Co2 150.6(2) . .
C5 N1 Co2 90.97(18) . .
C39 N2 C43 117.7(3) . .
C39 N2 Co3 92.86(18) . .
C43 N2 Co3 147.4(2) . .
C35 N3 C31 117.7(3) . .
C35 N3 Co1 145.1(2) . .
C31 N3 Co1 95.44(18) . .
N1 C1 C2 123.7(3) . .
N1 C1 Cl1 115.2(3) . .
C2 C1 Cl1 121.0(3) . .
C1 C2 C3 117.2(3) . .
C1 C2 H2 121.4 . .
C3 C2 H2 121.4 . .
C4 C3 C2 121.0(3) . .
C4 C3 H3 119.5 . .
C2 C3 H3 119.5 . .
C3 C4 C5 118.1(3) . .
C3 C4 H4 120.9 . .
C5 C4 H4 120.9 . .
O1 C5 N1 111.7(3) . .
O1 C5 C4 126.8(3) . .
N1 C5 C4 121.5(3) . .
O3 C6 O2 125.4(3) . .
O3 C6 C7 118.4(3) . .
O2 C6 C7 116.2(3) . .
C10 C7 C9 110.0(3) . .
C10 C7 C6 110.2(3) . .
C9 C7 C6 106.0(3) . .
C10 C7 C8 110.3(3) . .
C9 C7 C8 109.8(3) . .
C6 C7 C8 110.5(3) . .
C7 C8 H8A 109.5 . .
C7 C8 H8B 109.5 . .
H8A C8 H8B 109.5 . .
C7 C8 H8C 109.5 . .
H8A C8 H8C 109.5 . .
H8B C8 H8C 109.5 . .
C7 C9 H9A 109.5 . .
C7 C9 H9B 109.5 . .
H9A C9 H9B 109.5 . .
C7 C9 H9C 109.5 . .
H9A C9 H9C 109.5 . .
H9B C9 H9C 109.5 . .
C7 C10 H10A 109.5 . .
C7 C10 H10B 109.5 . .
H10A C10 H10B 109.5 . .
C7 C10 H10C 109.5 . .
H10A C10 H10C 109.5 . .
H10B C10 H10C 109.5 . .
O11 C11 O12 125.3(3) . .
O11 C11 C12 116.4(3) . .
O12 C11 C12 118.3(3) . .
C15 C12 C13 110.2(3) . .
C15 C12 C14 110.2(3) . .
C13 C12 C14 109.1(3) . .
C15 C12 C11 111.3(3) . .
C13 C12 C11 107.6(3) . .
C14 C12 C11 108.3(3) . .
C12 C13 H13A 109.5 . .
C12 C13 H13B 109.5 . .
H13A C13 H13B 109.5 . .
C12 C13 H13C 109.5 . .
H13A C13 H13C 109.5 . .
H13B C13 H13C 109.5 . .
C12 C14 H14A 109.5 . .
C12 C14 H14B 109.5 . .
H14A C14 H14B 109.5 . .
C12 C14 H14C 109.5 . .
H14A C14 H14C 109.5 . .
H14B C14 H14C 109.5 . .
C12 C15 H15A 109.5 . .
C12 C15 H15B 109.5 . .
H15A C15 H15B 109.5 . .
C12 C15 H15C 109.5 . .
H15A C15 H15C 109.5 . .
H15B C15 H15C 109.5 . .
C17 C16 P1 112.6(2) . .
C17 C16 H16A 109.1 . .
P1 C16 H16A 109.1 . .
C17 C16 H16B 109.1 . .
P1 C16 H16B 109.1 . .
H16A C16 H16B 107.8 . .
C18 C17 C22 119.0(3) . .
C18 C17 C16 120.7(3) . .
C22 C17 C16 120.3(3) . .
C19 C18 C17 120.5(3) . .
C19 C18 H18 119.7 . .
C17 C18 H18 119.7 . .
C20 C19 C18 120.2(3) . .
C20 C19 H19 119.9 . .
C18 C19 H19 119.9 . .
C19 C20 C21 120.0(3) . .
C19 C20 H20 120.0 . .
C21 C20 H20 120.0 . .
C20 C21 C22 120.2(4) . .
C20 C21 H21 119.9 . .
C22 C21 H21 119.9 . .
C21 C22 C17 120.0(3) . .
C21 C22 H22 120.0 . .
C17 C22 H22 120.0 . .
O6 C23 O14 124.7(3) . .
O6 C23 C25 116.8(3) . .
O14 C23 C25 118.5(3) . .
C25 C24 H24A 109.5 . .
C25 C24 H24B 109.5 . .
H24A C24 H24B 109.5 . .
C25 C24 H24C 109.5 . .
H24A C24 H24C 109.5 . .
H24B C24 H24C 109.5 . .
C26 C25 C24 109.8(3) . .
C26 C25 C27 111.0(3) . .
C24 C25 C27 109.9(3) . .
C26 C25 C23 105.7(3) . .
C24 C25 C23 109.9(3) . .
C27 C25 C23 110.6(3) . .
C25 C26 H26A 109.5 . .
C25 C26 H26B 109.5 . .
H26A C26 H26B 109.5 . .
C25 C26 H26C 109.5 . .
H26A C26 H26C 109.5 . .
H26B C26 H26C 109.5 . .
C25 C27 H27A 109.5 . .
C25 C27 H27B 109.5 . .
H27A C27 H27B 109.5 . .
C25 C27 H27C 109.5 . .
H27A C27 H27C 109.5 . .
H27B C27 H27C 109.5 . .
O5 C28 O4 125.2(3) . .
O5 C28 C29 117.7(3) . .
O4 C28 C29 117.1(3) . .
C44A C29 C45 137.3(5) . .
C44A C29 C28 110.4(4) . .
C45 C29 C28 112.1(4) . .
C44A C29 C46A 115.5(5) . .
C45 C29 C46A 53.2(4) . .
C28 C29 C46A 107.4(3) . .
C44A C29 C44 47.7(4) . .
C45 C29 C44 111.8(4) . .
C28 C29 C44 110.7(3) . .
C46A C29 C44 141.9(4) . .
C44A C29 C45A 111.6(4) . .
C45 C29 C45A 53.1(4) . .
C28 C29 C45A 105.6(3) . .
C46A C29 C45A 105.8(4) . .
C44 C29 C45A 65.8(4) . .
C44A C29 C46 57.5(4) . .
C45 C29 C46 109.9(4) . .
C28 C29 C46 108.9(3) . .
C46A C29 C46 61.6(4) . .
C44 C29 C46 103.1(4) . .
C45A C29 C46 145.4(4) . .
O13 C31 N3 112.1(3) . .
O13 C31 C32 125.1(3) . .
N3 C31 C32 122.8(3) . .
C33 C32 C31 117.5(3) . .
C33 C32 H32 121.2 . .
C31 C32 H32 121.2 . .
C32 C33 C34 120.6(3) . .
C32 C33 H33 119.7 . .
C34 C33 H33 119.7 . .
C35 C34 C33 117.3(3) . .
C35 C34 H34 121.3 . .
C33 C34 H34 121.3 . .
N3 C35 C34 124.1(3) . .
N3 C35 Cl3 115.7(2) . .
C34 C35 Cl3 120.2(3) . .
O10 C36 C37 123.1(3) . .
O10 C36 C38 119.6(3) . .
C37 C36 C38 117.3(3) . .
C36 C37 H37A 109.5 . .
C36 C37 H37B 109.5 . .
H37A C37 H37B 109.5 . .
C36 C37 H37C 109.5 . .
H37A C37 H37C 109.5 . .
H37B C37 H37C 109.5 . .
C36 C38 H38A 109.5 . .
C36 C38 H38B 109.5 . .
H38A C38 H38B 109.5 . .
C36 C38 H38C 109.5 . .
H38A C38 H38C 109.5 . .
H38B C38 H38C 109.5 . .
O7 C39 N2 111.8(3) . .
O7 C39 C40 125.3(3) . .
N2 C39 C40 122.9(3) . .
C41 C40 C39 116.9(3) . .
C41 C40 H40 121.5 . .
C39 C40 H40 121.5 . .
C40 C41 C42 121.3(3) . .
C40 C41 H41 119.3 . .
C42 C41 H41 119.3 . .
C43 C42 C41 117.3(3) . .
C43 C42 H42 121.4 . .
C41 C42 H42 121.4 . .
N2 C43 C42 123.8(3) . .
N2 C43 Cl2 115.9(3) . .
C42 C43 Cl2 120.3(3) . .
C29 C44 H44A 109.5 . .
C29 C44 H44B 109.5 . .
C29 C44 H44C 109.5 . .
C29 C45 H45A 109.5 . .
C29 C45 H45B 109.5 . .
C29 C45 H45C 109.5 . .
C29 C46 H46A 109.5 . .
C29 C46 H46B 109.5 . .
C29 C46 H46C 109.5 . .
C29 C46A H46D 109.5 . .
C29 C46A H46E 109.5 . .
H46D C46A H46E 109.5 . .
C29 C46A H46F 109.5 . .
H46D C46A H46F 109.5 . .
H46E C46A H46F 109.5 . .
C29 C45A H45D 109.5 . .
C29 C45A H45E 109.5 . .
H45D C45A H45E 109.5 . .
C29 C45A H45F 109.5 . .
H45D C45A H45F 109.5 . .
H45E C45A H45F 109.5 . .
C29 C44A H44D 109.5 . .
C29 C44A H44E 109.5 . .
H44D C44A H44E 109.5 . .
C29 C44A H44F 109.5 . .
H44D C44A H44F 109.5 . .
H44E C44A H44F 109.5 . .

loop_
_geom_bond_atom_site_label_1
_geom_bond_atom_site_label_2
_geom_bond_distance
_geom_bond_site_symmetry_2
Co3 O12 1.987(2) .
Co3 O8 2.0609(19) .
Co3 O16 2.132(2) .
Co3 N2 2.149(3) .
Co3 O13 2.168(2) .
Co3 O7 2.169(2) .
Co4 O14 2.042(2) .
Co4 F1 2.0567(16) .
Co4 O3 2.066(2) .
Co4 O1 2.089(2) .
Co4 O9 2.141(2) .
Co4 O15 2.222(2) 3_656
Co2 O11 2.008(2) .
Co2 O8 2.077(2) .
Co2 O1 2.102(2) .
Co2 O13 2.126(2) .
Co2 O10 2.131(2) .
Co2 N1 2.150(3) .
Co5 O6 1.998(2) 3_656
Co5 F1 2.0380(16) .
Co5 O5 2.068(2) .
Co5 O9 2.0846(19) 3_656
Co5 O7 2.151(2) .
Co5 O15 2.220(2) .
Co1 O2 1.994(2) .
Co1 O4 2.002(2) .
Co1 F1 2.0551(16) .
Co1 N3 2.121(2) .
Co1 O7 2.161(2) .
Co1 O13 2.249(2) .
Cl1 C1 1.734(3) .
Cl2 C43 1.730(4) .
Cl3 C35 1.738(3) .
P1 O9 1.532(2) .
P1 O15 1.536(2) .
P1 O8 1.537(2) .
P1 C16 1.809(3) .
O1 C5 1.304(4) .
O2 C6 1.266(3) .
O3 C6 1.257(4) .
O4 C28 1.259(4) .
O5 C28 1.255(4) .
O6 C23 1.257(4) .
O6 Co5 1.998(2) 3_656
O7 C39 1.338(3) .
O9 Co5 2.0846(19) 3_656
O10 C36 1.215(4) .
O11 C11 1.257(4) .
O12 C11 1.262(4) .
O13 C31 1.335(3) .
O14 C23 1.257(4) .
O15 Co4 2.222(2) 3_656
O16 H16X 0.883(10) .
O16 H16Y 0.887(10) .
N1 C1 1.336(4) .
N1 C5 1.361(4) .
N2 C39 1.341(4) .
N2 C43 1.341(4) .
N3 C35 1.330(4) .
N3 C31 1.345(4) .
C1 C2 1.375(5) .
C2 C3 1.397(5) .
C2 H2 0.9300 .
C3 C4 1.367(5) .
C3 H3 0.9300 .
C4 C5 1.403(4) .
C4 H4 0.9300 .
C6 C7 1.533(4) .
C7 C10 1.518(5) .
C7 C9 1.526(5) .
C7 C8 1.539(5) .
C8 H8A 0.9600 .
C8 H8B 0.9600 .
C8 H8C 0.9600 .
C9 H9A 0.9600 .
C9 H9B 0.9600 .
C9 H9C 0.9600 .
C10 H10A 0.9600 .
C10 H10B 0.9600 .
C10 H10C 0.9600 .
C11 C12 1.538(4) .
C12 C15 1.519(5) .
C12 C13 1.529(5) .
C12 C14 1.531(5) .
C13 H13A 0.9600 .
C13 H13B 0.9600 .
C13 H13C 0.9600 .
C14 H14A 0.9600 .
C14 H14B 0.9600 .
C14 H14C 0.9600 .
C15 H15A 0.9600 .
C15 H15B 0.9600 .
C15 H15C 0.9600 .
C16 C17 1.507(4) .
C16 H16A 0.9700 .
C16 H16B 0.9700 .
C17 C18 1.388(5) .
C17 C22 1.392(5) .
C18 C19 1.377(5) .
C18 H18 0.9300 .
C19 C20 1.376(6) .
C19 H19 0.9300 .
C20 C21 1.377(5) .
C20 H20 0.9300 .
C21 C22 1.386(5) .
C21 H21 0.9300 .
C22 H22 0.9300 .
C23 C25 1.540(4) .
C24 C25 1.525(5) .
C24 H24A 0.9600 .
C24 H24B 0.9600 .
C24 H24C 0.9600 .
C25 C26 1.521(5) .
C25 C27 1.526(5) .
C26 H26A 0.9600 .
C26 H26B 0.9600 .
C26 H26C 0.9600 .
C27 H27A 0.9600 .
C27 H27B 0.9600 .
C27 H27C 0.9600 .
C28 C29 1.537(4) .
C29 C44A 1.434(6) .
C29 C45 1.446(6) .
C29 C46A 1.538(6) .
C29 C44 1.548(6) .
C29 C45A 1.568(6) .
C29 C46 1.586(6) .
C31 C32 1.386(4) .
C32 C33 1.372(5) .
C32 H32 0.9300 .
C33 C34 1.391(5) .
C33 H33 0.9300 .
C34 C35 1.364(5) .
C34 H34 0.9300 .
C36 C37 1.492(5) .
C36 C38 1.497(5) .
C37 H37A 0.9600 .
C37 H37B 0.9600 .
C37 H37C 0.9600 .
C38 H38A 0.9600 .
C38 H38B 0.9600 .
C38 H38C 0.9600 .
C39 C40 1.386(4) .
C40 C41 1.376(4) .
C40 H40 0.9300 .
C41 C42 1.379(5) .
C41 H41 0.9300 .
C42 C43 1.360(5) .
C42 H42 0.9300 .
C44 H44A 0.9600 .
C44 H44B 0.9600 .
C44 H44C 0.9600 .
C45 H45A 0.9600 .
C45 H45B 0.9600 .
C45 H45C 0.9600 .
C46 H46A 0.9600 .
C46 H46B 0.9600 .
C46 H46C 0.9600 .
C46A H46D 0.9600 .
C46A H46E 0.9600 .
C46A H46F 0.9600 .
C45A H45D 0.9600 .
C45A H45E 0.9600 .
C45A H45F 0.9600 .
C44A H44D 0.9600 .
C44A H44E 0.9600 .
C44A H44F 0.9600 .

loop_
_geom_torsion_atom_site_label_1
_geom_torsion_atom_site_label_2
_geom_torsion_atom_site_label_3
_geom_torsion_atom_site_label_4
_geom_torsion
_geom_torsion_site_symmetry_1
_geom_torsion_site_symmetry_4
O14 Co4 O1 C5 -53.0(3) . .
F1 Co4 O1 C5 119.5(3) . .
O3 Co4 O1 C5 33.6(3) . .
O9 Co4 O1 C5 -155.8(3) . .
O15 Co4 O1 C5 -138.7(3) 3_656 .
O14 Co4 O1 Co2 141.22(13) . .
F1 Co4 O1 Co2 -46.24(13) . .
O3 Co4 O1 Co2 -132.22(13) . .
O9 Co4 O1 Co2 38.46(13) . .
O15 Co4 O1 Co2 55.6(3) 3_656 .
O11 Co2 O1 C5 2.0(5) . .
O8 Co2 O1 C5 -173.69(16) . .
O13 Co2 O1 C5 -95.01(17) . .
O10 Co2 O1 C5 91.75(17) . .
N1 Co2 O1 C5 -0.09(16) . .
O11 Co2 O1 Co4 171.8(3) . .
O8 Co2 O1 Co4 -3.94(14) . .
O13 Co2 O1 Co4 74.75(13) . .
O10 Co2 O1 Co4 -98.49(13) . .
N1 Co2 O1 Co4 169.66(17) . .
O4 Co1 O2 C6 63.1(3) . .
F1 Co1 O2 C6 -32.4(2) . .
N3 Co1 O2 C6 166.3(3) . .
O7 Co1 O2 C6 -65.5(5) . .
O13 Co1 O2 C6 -133.0(2) . .
O14 Co4 O3 C6 125.6(2) . .
F1 Co4 O3 C6 -57.3(2) . .
O1 Co4 O3 C6 37.4(2) . .
O9 Co4 O3 C6 -48.1(6) . .
O15 Co4 O3 C6 -145.1(2) 3_656 .
O2 Co1 O4 C28 -128.9(3) . .
F1 Co1 O4 C28 -35.8(3) . .
N3 Co1 O4 C28 140.9(3) . .
O7 Co1 O4 C28 41.7(3) . .
O13 Co1 O4 C28 106.1(3) . .
O6 Co5 O5 C28 -123.2(3) 3_656 .
F1 Co5 O5 C28 43.0(3) . .
O9 Co5 O5 C28 133.9(2) 3_656 .
O7 Co5 O5 C28 -35.0(3) . .
O15 Co5 O5 C28 135.0(8) . .
O6 Co5 O7 C39 23.7(2) 3_656 .
F1 Co5 O7 C39 -156.9(2) . .
O5 Co5 O7 C39 -65.0(2) . .
O9 Co5 O7 C39 169.3(3) 3_656 .
O15 Co5 O7 C39 115.9(2) . .
O6 Co5 O7 Co1 155.77(9) 3_656 .
F1 Co5 O7 Co1 -24.81(7) . .
O5 Co5 O7 Co1 67.07(8) . .
O9 Co5 O7 Co1 -58.6(3) 3_656 .
O15 Co5 O7 Co1 -111.99(8) . .
O6 Co5 O7 Co3 -100.03(11) 3_656 .
F1 Co5 O7 Co3 79.40(10) . .
O5 Co5 O7 Co3 171.28(11) . .
O9 Co5 O7 Co3 45.6(4) 3_656 .
O15 Co5 O7 Co3 -7.78(10) . .
O2 Co1 O7 C39 -160.6(4) . .
O4 Co1 O7 C39 70.5(2) . .
F1 Co1 O7 C39 165.4(2) . .
N3 Co1 O7 C39 -33.2(2) . .
O13 Co1 O7 C39 -91.5(2) . .
O2 Co1 O7 Co5 58.7(4) . .
O4 Co1 O7 Co5 -70.19(8) . .
F1 Co1 O7 Co5 24.64(7) . .
N3 Co1 O7 Co5 -173.90(9) . .
O13 Co1 O7 Co5 127.77(8) . .
O2 Co1 O7 Co3 -62.5(4) . .
O4 Co1 O7 Co3 168.65(9) . .
F1 Co1 O7 Co3 -96.51(8) . .
N3 Co1 O7 Co3 64.95(10) . .
O13 Co1 O7 Co3 6.62(7) . .
O12 Co3 O7 C39 23.2(4) . .
O8 Co3 O7 C39 -171.39(16) . .
O16 Co3 O7 C39 -79.53(17) . .
N2 Co3 O7 C39 7.49(17) . .
O13 Co3 O7 C39 112.11(17) . .
O12 Co3 O7 Co5 164.3(2) . .
O8 Co3 O7 Co5 -30.27(11) . .
O16 Co3 O7 Co5 61.59(11) . .
N2 Co3 O7 Co5 148.61(14) . .
O13 Co3 O7 Co5 -106.77(11) . .
O12 Co3 O7 Co1 -95.7(3) . .
O8 Co3 O7 Co1 69.67(8) . .
O16 Co3 O7 Co1 161.54(9) . .
N2 Co3 O7 Co1 -111.44(11) . .
O13 Co3 O7 Co1 -6.83(7) . .
O9 P1 O8 Co3 -134.74(14) . .
O15 P1 O8 Co3 -6.80(18) . .
C16 P1 O8 Co3 109.21(17) . .
O9 P1 O8 Co2 19.61(19) . .
O15 P1 O8 Co2 147.55(14) . .
C16 P1 O8 Co2 -96.44(17) . .
O12 Co3 O8 P1 -134.42(15) . .
O16 Co3 O8 P1 -37.01(16) . .
N2 Co3 O8 P1 47.3(3) . .
O13 Co3 O8 P1 129.21(16) . .
O7 Co3 O8 P1 50.12(16) . .
O12 Co3 O8 Co2 64.39(9) . .
O16 Co3 O8 Co2 161.81(9) . .
N2 Co3 O8 Co2 -113.9(3) . .
O13 Co3 O8 Co2 -31.98(7) . .
O7 Co3 O8 Co2 -111.07(8) . .
O11 Co2 O8 P1 142.39(16) . .
O1 Co2 O8 P1 -38.60(16) . .
O13 Co2 O8 P1 -127.94(17) . .
O10 Co2 O8 P1 57.77(16) . .
N1 Co2 O8 P1 -52.3(3) . .
O11 Co2 O8 Co3 -57.05(9) . .
O1 Co2 O8 Co3 121.95(8) . .
O13 Co2 O8 Co3 32.62(8) . .
O10 Co2 O8 Co3 -141.68(8) . .
N1 Co2 O8 Co3 108.2(2) . .
O15 P1 O9 Co5 62.40(17) . 3_656
O8 P1 O9 Co5 -172.91(13) . 3_656
C16 P1 O9 Co5 -56.19(18) . 3_656
O15 P1 O9 Co4 -71.98(16) . .
O8 P1 O9 Co4 52.71(17) . .
C16 P1 O9 Co4 169.43(14) . .
O14 Co4 O9 P1 -160.89(14) . .
F1 Co4 O9 P1 21.91(14) . .
O3 Co4 O9 P1 12.7(6) . .
O1 Co4 O9 P1 -73.68(14) . .
O15 Co4 O9 P1 111.84(15) 3_656 .
O14 Co4 O9 Co5 53.40(9) . 3_656
F1 Co4 O9 Co5 -123.79(8) . 3_656
O3 Co4 O9 Co5 -133.0(5) . 3_656
O1 Co4 O9 Co5 140.61(8) . 3_656
O15 Co4 O9 Co5 -33.86(7) 3_656 3_656
O11 Co2 O10 C36 171.9(4) . .
O8 Co2 O10 C36 -88.8(4) . .
O1 Co2 O10 C36 5.3(4) . .
O13 Co2 O10 C36 -126.8(6) . .
N1 Co2 O10 C36 68.1(4) . .
O8 Co2 O11 C11 29.0(3) . .
O1 Co2 O11 C11 -146.7(3) . .
O13 Co2 O11 C11 -49.8(3) . .
O10 Co2 O11 C11 122.2(3) . .
N1 Co2 O11 C11 -144.7(3) . .
O8 Co3 O12 C11 -47.7(2) . .
O16 Co3 O12 C11 -141.2(2) . .
N2 Co3 O12 C11 131.7(2) . .
O13 Co3 O12 C11 31.5(2) . .
O7 Co3 O12 C11 117.7(3) . .
O11 Co2 O13 C31 -62.6(2) . .
O8 Co2 O13 C31 -162.1(2) . .
O1 Co2 O13 C31 104.2(2) . .
O10 Co2 O13 C31 -123.4(5) . .
N1 Co2 O13 C31 41.7(2) . .
O11 Co2 O13 Co3 68.84(8) . .
O8 Co2 O13 Co3 -30.71(7) . .
O1 Co2 O13 Co3 -124.41(8) . .
O10 Co2 O13 Co3 8.0(6) . .
N1 Co2 O13 Co3 173.15(8) . .
O11 Co2 O13 Co1 168.70(12) . .
O8 Co2 O13 Co1 69.16(11) . .
O1 Co2 O13 Co1 -24.55(11) . .
O10 Co2 O13 Co1 107.9(5) . .
N1 Co2 O13 Co1 -86.99(12) . .
O12 Co3 O13 C31 73.7(2) . .
O8 Co3 O13 C31 171.7(2) . .
O16 Co3 O13 C31 -132.5(3) . .
N2 Co3 O13 C31 -28.5(2) . .
O7 Co3 O13 C31 -88.0(2) . .
O12 Co3 O13 Co2 -66.89(9) . .
O8 Co3 O13 Co2 31.04(7) . .
O16 Co3 O13 Co2 86.9(3) . .
N2 Co3 O13 Co2 -169.13(9) . .
O7 Co3 O13 Co2 131.32(8) . .
O12 Co3 O13 Co1 168.30(8) . .
O8 Co3 O13 Co1 -93.77(8) . .
O16 Co3 O13 Co1 -37.9(3) . .
N2 Co3 O13 Co1 66.06(10) . .
O7 Co3 O13 Co1 6.51(7) . .
O2 Co1 O13 C31 -78.46(16) . .
O4 Co1 O13 C31 46.4(3) . .
F1 Co1 O13 C31 -172.24(15) . .
N3 Co1 O13 C31 6.99(16) . .
O7 Co1 O13 C31 112.82(16) . .
O2 Co1 O13 Co2 66.31(12) . .
O4 Co1 O13 Co2 -168.80(19) . .
F1 Co1 O13 Co2 -27.47(12) . .
N3 Co1 O13 Co2 151.76(15) . .
O7 Co1 O13 Co2 -102.41(12) . .
O2 Co1 O13 Co3 162.15(8) . .
O4 Co1 O13 Co3 -73.0(2) . .
F1 Co1 O13 Co3 68.37(8) . .
N3 Co1 O13 Co3 -112.40(10) . .
O7 Co1 O13 Co3 -6.57(7) . .
F1 Co4 O14 C23 129.6(5) . .
O3 Co4 O14 C23 150.4(3) . .
O1 Co4 O14 C23 -114.6(3) . .
O9 Co4 O14 C23 -30.6(3) . .
O15 Co4 O14 C23 46.8(3) 3_656 .
O9 P1 O15 Co5 61.08(15) . .
O8 P1 O15 Co5 -64.21(14) . .
C16 P1 O15 Co5 179.40(13) . .
O9 P1 O15 Co4 -53.97(17) . 3_656
O8 P1 O15 Co4 -179.26(12) . 3_656
C16 P1 O15 Co4 64.34(16) . 3_656
O6 Co5 O15 P1 156.03(13) 3_656 .
F1 Co5 O15 P1 -10.13(12) . .
O5 Co5 O15 P1 -102.3(8) . .
O9 Co5 O15 P1 -101.31(13) 3_656 .
O7 Co5 O15 P1 67.66(13) . .
O6 Co5 O15 Co4 -70.43(8) 3_656 3_656
F1 Co5 O15 Co4 123.40(7) . 3_656
O5 Co5 O15 Co4 31.2(9) . 3_656
O9 Co5 O15 Co4 32.23(7) 3_656 3_656
O7 Co5 O15 Co4 -158.80(7) . 3_656
O6 Co5 F1 Co1 29.0(4) 3_656 .
O5 Co5 F1 Co1 -65.26(8) . .
O9 Co5 F1 Co1 -160.90(8) 3_656 .
O7 Co5 F1 Co1 26.56(7) . .
O15 Co5 F1 Co1 120.20(8) . .
O6 Co5 F1 Co4 -140.0(3) 3_656 .
O5 Co5 F1 Co4 125.75(14) . .
O9 Co5 F1 Co4 30.10(14) 3_656 .
O7 Co5 F1 Co4 -142.43(15) . .
O15 Co5 F1 Co4 -48.80(14) . .
O2 Co1 F1 Co5 160.21(8) . .
O4 Co1 F1 Co5 64.67(9) . .
N3 Co1 F1 Co5 -105.3(2) . .
O7 Co1 F1 Co5 -26.49(7) . .
O13 Co1 F1 Co5 -103.15(8) . .
O2 Co1 F1 Co4 -27.88(10) . .
O4 Co1 F1 Co4 -123.42(10) . .
N3 Co1 F1 Co4 66.7(3) . .
O7 Co1 F1 Co4 145.42(10) . .
O13 Co1 F1 Co4 68.76(10) . .
O14 Co4 F1 Co5 -116.2(5) . .
O3 Co4 F1 Co5 -137.07(14) . .
O1 Co4 F1 Co5 128.39(14) . .
O9 Co4 F1 Co5 44.41(14) . .
O15 Co4 F1 Co5 -33.35(14) 3_656 .
O14 Co4 F1 Co1 76.3(6) . .
O3 Co4 F1 Co1 55.38(10) . .
O1 Co4 F1 Co1 -39.15(10) . .
O9 Co4 F1 Co1 -123.13(10) . .
O15 Co4 F1 Co1 159.10(9) 3_656 .
O11 Co2 N1 C1 0.7(5) . .
O8 Co2 N1 C1 -164.3(4) . .
O1 Co2 N1 C1 -179.8(5) . .
O13 Co2 N1 C1 -92.0(4) . .
O10 Co2 N1 C1 85.6(4) . .
O11 Co2 N1 C5 -179.40(16) . .
O8 Co2 N1 C5 15.6(3) . .
O1 Co2 N1 C5 0.09(15) . .
O13 Co2 N1 C5 87.88(17) . .
O10 Co2 N1 C5 -94.46(17) . .
O12 Co3 N2 C39 177.42(18) . .
O8 Co3 N2 C39 -4.3(4) . .
O16 Co3 N2 C39 81.13(19) . .
O13 Co3 N2 C39 -82.61(19) . .
O7 Co3 N2 C39 -7.48(17) . .
O12 Co3 N2 C43 16.9(5) . .
O8 Co3 N2 C43 -164.8(4) . .
O16 Co3 N2 C43 -79.4(5) . .
O13 Co3 N2 C43 116.8(5) . .
O7 Co3 N2 C43 -168.0(5) . .
O2 Co1 N3 C35 -71.9(4) . .
O4 Co1 N3 C35 23.3(4) . .
F1 Co1 N3 C35 -167.0(3) . .
O7 Co1 N3 C35 117.6(4) . .
O13 Co1 N3 C35 -169.4(4) . .
O2 Co1 N3 C31 90.53(18) . .
O4 Co1 N3 C31 -174.29(17) . .
F1 Co1 N3 C31 -4.6(4) . .
O7 Co1 N3 C31 -79.95(18) . .
O13 Co1 N3 C31 -6.97(16) . .
C5 N1 C1 C2 0.1(5) . .
Co2 N1 C1 C2 180.0(3) . .
C5 N1 C1 Cl1 178.6(2) . .
Co2 N1 C1 Cl1 -1.5(6) . .
N1 C1 C2 C3 0.8(5) . .
Cl1 C1 C2 C3 -177.6(2) . .
C1 C2 C3 C4 -0.6(5) . .
C2 C3 C4 C5 -0.4(5) . .
Co4 O1 C5 N1 -169.03(18) . .
Co2 O1 C5 N1 0.1(2) . .
Co4 O1 C5 C4 12.1(5) . .
Co2 O1 C5 C4 -178.7(3) . .
C1 N1 C5 O1 179.8(3) . .
Co2 N1 C5 O1 -0.1(2) . .
C1 N1 C5 C4 -1.2(4) . .
Co2 N1 C5 C4 178.8(3) . .
C3 C4 C5 O1 -179.8(3) . .
C3 C4 C5 N1 1.4(4) . .
Co4 O3 C6 O2 13.5(4) . .
Co4 O3 C6 C7 -168.9(2) . .
Co1 O2 C6 O3 45.5(4) . .
Co1 O2 C6 C7 -132.1(2) . .
O3 C6 C7 C10 156.3(3) . .
O2 C6 C7 C10 -25.8(4) . .
O3 C6 C7 C9 -84.7(4) . .
O2 C6 C7 C9 93.1(3) . .
O3 C6 C7 C8 34.2(4) . .
O2 C6 C7 C8 -148.0(3) . .
Co2 O11 C11 O12 2.3(5) . .
Co2 O11 C11 C12 -177.8(2) . .
Co3 O12 C11 O11 8.1(4) . .
Co3 O12 C11 C12 -171.9(2) . .
O11 C11 C12 C15 175.9(3) . .
O12 C11 C12 C15 -4.1(4) . .
O11 C11 C12 C13 -63.2(4) . .
O12 C11 C12 C13 116.8(4) . .
O11 C11 C12 C14 54.6(4) . .
O12 C11 C12 C14 -125.4(3) . .
O9 P1 C16 C17 -169.1(2) . .
O15 P1 C16 C17 67.1(2) . .
O8 P1 C16 C17 -50.5(3) . .
P1 C16 C17 C18 84.0(3) . .
P1 C16 C17 C22 -94.9(3) . .
C22 C17 C18 C19 -1.3(5) . .
C16 C17 C18 C19 179.8(3) . .
C17 C18 C19 C20 0.3(6) . .
C18 C19 C20 C21 0.5(6) . .
C19 C20 C21 C22 -0.3(6) . .
C20 C21 C22 C17 -0.7(5) . .
C18 C17 C22 C21 1.5(5) . .
C16 C17 C22 C21 -179.6(3) . .
Co5 O6 C23 O14 -2.7(5) 3_656 .
Co5 O6 C23 C25 175.8(2) 3_656 .
Co4 O14 C23 O6 -1.5(5) . .
Co4 O14 C23 C25 180.0(2) . .
O6 C23 C25 C26 -84.8(4) . .
O14 C23 C25 C26 93.9(3) . .
O6 C23 C25 C24 33.7(4) . .
O14 C23 C25 C24 -147.7(3) . .
O6 C23 C25 C27 155.1(3) . .
O14 C23 C25 C27 -26.2(4) . .
Co5 O5 C28 O4 -7.7(5) . .
Co5 O5 C28 C29 171.6(2) . .
Co1 O4 C28 O5 3.5(5) . .
Co1 O4 C28 C29 -175.8(2) . .
O5 C28 C29 C44A 81.8(5) . .
O4 C28 C29 C44A -98.9(5) . .
O5 C28 C29 C45 -95.0(5) . .
O4 C28 C29 C45 84.4(5) . .
O5 C28 C29 C46A -151.5(4) . .
O4 C28 C29 C46A 27.8(5) . .
O5 C28 C29 C44 30.6(5) . .
O4 C28 C29 C44 -150.0(4) . .
O5 C28 C29 C45A -39.0(4) . .
O4 C28 C29 C45A 140.4(4) . .
O5 C28 C29 C46 143.2(4) . .
O4 C28 C29 C46 -37.4(5) . .
Co2 O13 C31 N3 -150.4(2) . .
Co3 O13 C31 N3 88.7(3) . .
Co1 O13 C31 N3 -10.4(2) . .
Co2 O13 C31 C32 28.3(4) . .
Co3 O13 C31 C32 -92.6(3) . .
Co1 O13 C31 C32 168.2(3) . .
C35 N3 C31 O13 179.9(2) . .
Co1 N3 C31 O13 11.1(2) . .
C35 N3 C31 C32 1.2(4) . .
Co1 N3 C31 C32 -167.6(3) . .
O13 C31 C32 C33 -178.8(3) . .
N3 C31 C32 C33 -0.3(5) . .
C31 C32 C33 C34 -1.1(5) . .
C32 C33 C34 C35 1.5(6) . .
C31 N3 C35 C34 -0.7(5) . .
Co1 N3 C35 C34 159.4(3) . .
C31 N3 C35 Cl3 -178.3(2) . .
Co1 N3 C35 Cl3 -18.2(5) . .
C33 C34 C35 N3 -0.6(5) . .
C33 C34 C35 Cl3 176.9(3) . .
Co2 O10 C36 C37 2.3(6) . .
Co2 O10 C36 C38 -178.8(3) . .
Co5 O7 C39 N2 -145.2(2) . .
Co1 O7 C39 N2 91.8(3) . .
Co3 O7 C39 N2 -11.4(2) . .
Co5 O7 C39 C40 34.3(4) . .
Co1 O7 C39 C40 -88.7(3) . .
Co3 O7 C39 C40 168.0(3) . .
C43 N2 C39 O7 179.9(3) . .
Co3 N2 C39 O7 11.6(3) . .
C43 N2 C39 C40 0.4(5) . .
Co3 N2 C39 C40 -167.9(3) . .
O7 C39 C40 C41 -179.4(3) . .
N2 C39 C40 C41 0.0(5) . .
C39 C40 C41 C42 0.0(6) . .
C40 C41 C42 C43 -0.4(6) . .
C39 N2 C43 C42 -0.8(6) . .
Co3 N2 C43 C42 157.1(4) . .
C39 N2 C43 Cl2 -179.3(3) . .
Co3 N2 C43 Cl2 -21.4(6) . .
C41 C42 C43 N2 0.8(6) . .
C41 C42 C43 Cl2 179.3(3) . .
